data_7048577
loop_
_publ_author_name
'Sun, Ziyue'
'Zhao, Yanxia'
'Prior, Timothy J.'
'Elsegood, Mark R. J.'
'Wang, Kuiyuan'
'Xing, Tian'
'Redshaw, Carl'

_publ_section_title
;
 Mono-oxo molybdenum(vi) and tungsten(vi) complexes bearing chelating
 aryloxides: synthesis, structure and ring opening polymerization of
 cyclic esters
;
_journal_name_full 'Dalton Transactions'
_journal_paper_doi 10.1039/C8DT04566F
_journal_year 2019
_chemical_formula_moiety 'C46 H55 N O5 W'
_chemical_formula_sum 'C46 H55 N O5 W'
_chemical_formula_weight 885.76
_space_group_crystal_system tetragonal
_space_group_IT_number 85
_space_group_name_Hall '-P 4a'
_space_group_name_H-M_alt 'P 4/n'
_symmetry_space_group_name_Hall '-P 4a'
_symmetry_space_group_name_H-M 'P 4/n :2'
_atom_sites_solution_hydrogens geom
_atom_sites_solution_primary iterative
_audit_creation_method SHELXL-2017/1
_audit_update_record
;
2018-08-10 deposited with the CCDC.
2018-12-26 downloaded from the CCDC.
;
_cell_angle_alpha 90
_cell_angle_beta 90
_cell_angle_gamma 90
_cell_formula_units_Z 2
_cell_length_a 12.76192(10)
_cell_length_b 12.76192(10)
_cell_length_c 12.52433(18)
_cell_measurement_reflns_used 38670
_cell_measurement_temperature 100(2)
_cell_measurement_theta_max 30.95
_cell_measurement_theta_min 2.22
_cell_volume 2039.80(4)
_computing_cell_refinement 'CrysAlisPro 1.171.39.31c (Rigaku OD, 2017)'
_computing_data_collection 'CrysAlisPro 1.171.39.31c (Rigaku OD, 2017)'
_computing_data_reduction 'CrysAlisPro 1.171.39.31c (Rigaku OD, 2017)'
_computing_molecular_graphics 'Bruker SHELXTL'
_computing_publication_material 'Bruker SHELXTL'
_computing_structure_refinement 'SHELXL-2017/1 (Sheldrick, 2017)'
_computing_structure_solution 'SHELXT 2014/5 (Sheldrick, 2014)'
_diffrn_ambient_temperature 100(2)
_diffrn_detector 'CCD plate'
_diffrn_measured_fraction_theta_full 0.998
_diffrn_measured_fraction_theta_max 0.999
_diffrn_measurement_device 'four-circle diffractometer'
_diffrn_measurement_device_type 'XtaLAB AFC12 (RCD3): Kappa single'
_diffrn_measurement_method '\w scans'
_diffrn_radiation_monochromator graphite
_diffrn_radiation_type MoK\a
_diffrn_radiation_wavelength 0.71073
_diffrn_reflns_av_R_equivalents 0.0331
_diffrn_reflns_av_unetI/netI 0.0075
_diffrn_reflns_Laue_measured_fraction_full 0.998
_diffrn_reflns_Laue_measured_fraction_max 0.999
_diffrn_reflns_limit_h_max 16
_diffrn_reflns_limit_h_min -16
_diffrn_reflns_limit_k_max 16
_diffrn_reflns_limit_k_min -16
_diffrn_reflns_limit_l_max 16
_diffrn_reflns_limit_l_min -16
_diffrn_reflns_number 92458
_diffrn_reflns_point_group_measured_fraction_full 0.998
_diffrn_reflns_point_group_measured_fraction_max 0.999
_diffrn_reflns_theta_full 25.242
_diffrn_reflns_theta_max 27.482
_diffrn_reflns_theta_min 1.596
_diffrn_source 'fine-focus sealed X-ray tube'
_diffrn_source_type 'Enhance (Mo) X-ray Source'
_exptl_absorpt_coefficient_mu 2.877
_exptl_absorpt_correction_T_max 0.972
_exptl_absorpt_correction_T_min 0.894
_exptl_absorpt_correction_type multi-scan
_exptl_absorpt_process_details
;
CrysAlisPro 1.171.39.31c (Rigaku Oxford Diffraction, 2017)
Empirical absorption correction using spherical harmonics,
implemented in SCALE3 ABSPACK scaling algorithm.
;
_exptl_crystal_colour 'pale yellow'
_exptl_crystal_density_diffrn 1.442
_exptl_crystal_density_method 'not measured'
_exptl_crystal_description plate
_exptl_crystal_F_000 904
_exptl_crystal_recrystallization_method 'Re-crystallisation from solvent: acetonitrile'
_exptl_crystal_size_max 0.040
_exptl_crystal_size_mid 0.040
_exptl_crystal_size_min 0.010
_refine_diff_density_max 0.926
_refine_diff_density_min -0.357
_refine_diff_density_rms 0.120
_refine_ls_extinction_method none
_refine_ls_goodness_of_fit_ref 1.121
_refine_ls_hydrogen_treatment constr
_refine_ls_matrix_type full
_refine_ls_number_parameters 135
_refine_ls_number_reflns 2357
_refine_ls_number_restraints 240
_refine_ls_restrained_S_all 1.080
_refine_ls_R_factor_all 0.0228
_refine_ls_R_factor_gt 0.0228
_refine_ls_shift/su_max 0.001
_refine_ls_shift/su_mean 0.000
_refine_ls_structure_factor_coef Fsqd
_refine_ls_weighting_details 'w=1/[\s^2^(Fo^2^)+(0.0421P)^2^+4.3390P] where P=(Fo^2^+2Fc^2^)/3'
_refine_ls_weighting_scheme calc
_refine_ls_wR_factor_gt 0.0698
_refine_ls_wR_factor_ref 0.0698
_reflns_Friedel_coverage 0.000
_reflns_number_gt 2357
_reflns_number_total 2357
_reflns_threshold_expression 'I > 2\s(I)'
_cod_data_source_file c8dt04566f2.cif
_cod_data_source_block 8
_cod_database_code 7048577
_shelx_shelxl_version_number 2017/1
_shelx_space_group_comment
; 
The symmetry employed for this shelxl refinement is uniquely defined 
by the following loop, which should always be used as a source of 
symmetry information in preference to the above space-group names. 
They are only intended as comments. 
;
_shelx_estimated_absorpt_t_min 0.894
_shelx_estimated_absorpt_t_max 0.972

loop_
_space_group_symop_operation_xyz
'x, y, z'
'-x+1/2, -y+1/2, z'
'-y+1/2, x, z'
'y, -x+1/2, z'
'-x, -y, -z'
'x-1/2, y-1/2, -z'
'y-1/2, -x, -z'
'-y, x-1/2, -z'

loop_
_atom_site_label
_atom_site_type_symbol
_atom_site_fract_x
_atom_site_fract_y
_atom_site_fract_z
_atom_site_U_iso_or_equiv
_atom_site_adp_type
_atom_site_occupancy
_atom_site_site_symmetry_order
_atom_site_calc_flag
_atom_site_refinement_flags_posn
_atom_site_refinement_flags_adp
_atom_site_refinement_flags_occupancy
W1 W 0.250000 0.250000 0.41880(2) 0.01316(9) Uani 1 4 d S T P
O1 O 0.31658(18) 0.38185(18) 0.44497(18) 0.0084(4) Uani 1 1 d . . .
C1 C 0.3432(2) 0.4341(2) 0.5367(2) 0.0073(6) Uani 1 1 d . U .
C2 C 0.2708(2) 0.5031(2) 0.5810(2) 0.0066(7) Uani 1 1 d . U .
C3 C 0.3007(2) 0.5566(2) 0.6732(2) 0.0085(6) Uani 1 1 d . U .
H3 H 0.252265 0.603700 0.704972 0.010 Uiso 1 1 calc R U .
C4 C 0.3984(2) 0.5439(2) 0.7205(3) 0.0090(6) Uani 1 1 d . U .
C5 C 0.4670(3) 0.4731(3) 0.6739(2) 0.0084(5) Uani 1 1 d . U .
H5 H 0.533795 0.462426 0.705659 0.010 Uiso 1 1 calc R U .
C6 C 0.4411(2) 0.4169(2) 0.5817(2) 0.0071(7) Uani 1 1 d . U .
C7 C 0.4266(3) 0.6105(3) 0.8187(3) 0.0144(6) Uani 1 1 d . U .
C8 C 0.4260(3) 0.7272(3) 0.7868(3) 0.0218(8) Uani 1 1 d . U .
H8A H 0.440456 0.770344 0.849843 0.033 Uiso 1 1 calc R U .
H8B H 0.357234 0.745660 0.757629 0.033 Uiso 1 1 calc R U .
H8C H 0.480079 0.739666 0.732712 0.033 Uiso 1 1 calc R U .
C9 C 0.3453(4) 0.5921(4) 0.9059(3) 0.0241(8) Uani 1 1 d . U .
H9A H 0.346816 0.518297 0.927631 0.036 Uiso 1 1 calc R U .
H9B H 0.275469 0.609491 0.878568 0.036 Uiso 1 1 calc R U .
H9C H 0.361265 0.636526 0.967593 0.036 Uiso 1 1 calc R U .
C10 C 0.5347(3) 0.5848(4) 0.8628(3) 0.0244(8) Uani 1 1 d . U .
H10A H 0.551553 0.633239 0.920989 0.037 Uiso 1 1 calc R U .
H10B H 0.586886 0.591901 0.805852 0.037 Uiso 1 1 calc R U .
H10C H 0.535157 0.512748 0.889779 0.037 Uiso 1 1 calc R U .
C11 C 0.5173(2) 0.3377(2) 0.5352(3) 0.0084(6) Uani 1 1 d . U .
H11A H 0.507669 0.334744 0.456783 0.010 Uiso 1 1 calc R U .
H11B H 0.589863 0.361529 0.549292 0.010 Uiso 1 1 calc R U .
O2 O 0.250000 0.250000 0.2829(3) 0.0223(9) Uani 1 4 d S T P
N1 N 0.250000 0.250000 0.6114(4) 0.0126(8) Uani 1 4 d S TU P
C12 C 0.250000 0.250000 0.6994(6) 0.0285(14) Uani 1 4 d S TU P
C13 C 0.239(14) 0.218(5) 0.8134(12) 0.062(15) Uani 0.25 1 d . U P
H13A H 0.202949 0.273400 0.853179 0.093 Uiso 0.25 1 calc R U P
H13B H 0.308771 0.206693 0.844249 0.093 Uiso 0.25 1 calc R U P
H13C H 0.198479 0.153016 0.817692 0.093 Uiso 0.25 1 calc R U P

loop_
_atom_site_aniso_label
_atom_site_aniso_U_11
_atom_site_aniso_U_22
_atom_site_aniso_U_33
_atom_site_aniso_U_23
_atom_site_aniso_U_13
_atom_site_aniso_U_12
W1 0.01428(10) 0.01428(10) 0.01091(12) 0.000 0.000 0.000
O1 0.0107(10) 0.0080(10) 0.0064(9) 0.0004(9) 0.0006(9) -0.0023(8)
C1 0.0070(9) 0.0066(9) 0.0082(9) 0.0017(7) 0.0016(7) -0.0005(7)
C2 0.0059(11) 0.0053(9) 0.0084(9) 0.0020(7) -0.0001(7) -0.0001(7)
C3 0.0081(9) 0.0071(9) 0.0104(9) 0.0002(7) 0.0005(8) 0.0001(7)
C4 0.0085(9) 0.0089(9) 0.0098(9) 0.0000(8) 0.0003(7) -0.0002(7)
C5 0.0072(9) 0.0076(9) 0.0106(8) 0.0012(8) -0.0004(8) -0.0006(7)
C6 0.0062(10) 0.0064(10) 0.0088(9) 0.0018(7) 0.0016(7) 0.0001(8)
C7 0.0145(16) 0.0152(16) 0.0135(15) -0.0045(12) -0.0004(12) 0.0007(13)
C8 0.0279(19) 0.013(2) 0.0249(17) -0.0060(12) -0.0009(14) -0.0024(12)
C9 0.026(2) 0.030(2) 0.0162(16) -0.0038(15) 0.0035(15) -0.0029(17)
C10 0.0188(17) 0.030(2) 0.0244(19) -0.0091(15) -0.0087(15) 0.0042(14)
C11 0.0068(9) 0.0075(9) 0.0110(9) 0.0005(8) 0.0019(7) 0.0003(7)
O2 0.0260(14) 0.0260(14) 0.015(2) 0.000 0.000 0.000
N1 0.0097(12) 0.0097(12) 0.0183(19) 0.000 0.000 0.000
C12 0.030(2) 0.030(2) 0.026(3) 0.000 0.000 0.000
C13 0.07(4) 0.08(3) 0.030(5) 0.007(8) 0.003(16) 0.01(4)

loop_
_atom_type_symbol
_atom_type_description
_atom_type_scat_dispersion_real
_atom_type_scat_dispersion_imag
_atom_type_scat_source
C C 0.0033 0.0016 'International Tables Vol C Tables 4.2.6.8 and 6.1.1.4'
H H 0.0000 0.0000 'International Tables Vol C Tables 4.2.6.8 and 6.1.1.4'
N N 0.0061 0.0033 'International Tables Vol C Tables 4.2.6.8 and 6.1.1.4'
O O 0.0106 0.0060 'International Tables Vol C Tables 4.2.6.8 and 6.1.1.4'
W W -0.8490 6.8722 'International Tables Vol C Tables 4.2.6.8 and 6.1.1.4'

loop_
_geom_angle_atom_site_label_1
_geom_angle_atom_site_label_2
_geom_angle_atom_site_label_3
_geom_angle
_geom_angle_site_symmetry_1
_geom_angle_site_symmetry_3
O1 W1 O1 88.32(2) 2 4
O1 W1 O1 160.27(13) 4 3
O2 W1 O1 99.87(7) . .
O1 W1 O1 160.27(13) 2 .
O2 W1 N1 180.0 . .
O1 W1 N1 80.13(7) . .
C1 O1 W1 132.93(19) . .
O1 C1 C6 119.1(3) . .
O1 C1 C2 118.5(3) . .
C6 C1 C2 122.4(3) . .
C1 C2 C3 117.3(3) . .
C1 C2 C11 122.3(3) . 3
C3 C2 C11 120.4(3) . 3
C4 C3 C2 122.8(3) . .
C4 C3 H3 118.6 . .
C2 C3 H3 118.6 . .
C5 C4 C3 117.6(3) . .
C5 C4 C7 123.2(3) . .
C3 C4 C7 119.1(3) . .
C4 C5 C6 122.1(3) . .
C4 C5 H5 119.0 . .
C6 C5 H5 119.0 . .
C1 C6 C5 117.8(3) . .
C1 C6 C11 121.7(3) . .
C5 C6 C11 120.4(3) . .
C10 C7 C9 108.9(3) . .
C10 C7 C4 112.5(3) . .
C9 C7 C4 109.2(3) . .
C10 C7 C8 107.8(3) . .
C9 C7 C8 109.4(3) . .
C4 C7 C8 108.9(3) . .
C7 C8 H8A 109.5 . .
C7 C8 H8B 109.5 . .
H8A C8 H8B 109.5 . .
C7 C8 H8C 109.5 . .
H8A C8 H8C 109.5 . .
H8B C8 H8C 109.5 . .
C7 C9 H9A 109.5 . .
C7 C9 H9B 109.5 . .
H9A C9 H9B 109.5 . .
C7 C9 H9C 109.5 . .
H9A C9 H9C 109.5 . .
H9B C9 H9C 109.5 . .
C7 C10 H10A 109.5 . .
C7 C10 H10B 109.5 . .
H10A C10 H10B 109.5 . .
C7 C10 H10C 109.5 . .
H10A C10 H10C 109.5 . .
H10B C10 H10C 109.5 . .
C2 C11 C6 112.8(3) 4 .
C2 C11 H11A 109.0 4 .
C6 C11 H11A 109.0 . .
C2 C11 H11B 109.0 4 .
C6 C11 H11B 109.0 . .
H11A C11 H11B 107.8 . .
C12 N1 W1 180.0 . .
N1 C12 C13 163.2(17) . .
C12 C13 H13A 109.5 . .
C12 C13 H13B 109.5 . .
H13A C13 H13B 109.5 . .
C12 C13 H13C 109.5 . .
H13A C13 H13C 109.5 . .
H13B C13 H13C 109.5 . .

loop_
_geom_bond_atom_site_label_1
_geom_bond_atom_site_label_2
_geom_bond_distance
_geom_bond_site_symmetry_2
W1 O2 1.702(4) .
W1 O1 1.913(2) .
W1 N1 2.412(5) .
O1 C1 1.371(4) .
C1 C6 1.388(4) .
C1 C2 1.391(4) .
C2 C3 1.395(4) .
C2 C11 1.510(4) 3
C3 C4 1.389(4) .
C3 H3 0.9500 .
C4 C5 1.388(5) .
C4 C7 1.538(4) .
C5 C6 1.399(4) .
C5 H5 0.9500 .
C6 C11 1.519(4) .
C7 C10 1.521(5) .
C7 C9 1.525(5) .
C7 C8 1.542(5) .
C8 H8A 0.9800 .
C8 H8B 0.9800 .
C8 H8C 0.9800 .
C9 H9A 0.9800 .
C9 H9B 0.9800 .
C9 H9C 0.9800 .
C10 H10A 0.9800 .
C10 H10B 0.9800 .
C10 H10C 0.9800 .
C11 H11A 0.9900 .
C11 H11B 0.9900 .
N1 C12 1.102(9) .
C12 C13 1.49(2) .
C13 H13A 0.9800 .
C13 H13B 0.9800 .
C13 H13C 0.9800 .

loop_
_geom_torsion_atom_site_label_1
_geom_torsion_atom_site_label_2
_geom_torsion_atom_site_label_3
_geom_torsion_atom_site_label_4
_geom_torsion
_geom_torsion_site_symmetry_1
_geom_torsion_site_symmetry_4
W1 O1 C1 C6 89.9(3) . .
W1 O1 C1 C2 -90.5(3) . .
O1 C1 C2 C3 -178.8(3) . .
C6 C1 C2 C3 0.8(4) . .
O1 C1 C2 C11 3.7(4) . 3
C6 C1 C2 C11 -176.7(3) . 3
C1 C2 C3 C4 0.5(5) . .
C11 C2 C3 C4 178.0(3) 3 .
C2 C3 C4 C5 -1.3(5) . .
C2 C3 C4 C7 176.9(3) . .
C3 C4 C5 C6 1.0(4) . .
C7 C4 C5 C6 -177.1(3) . .
O1 C1 C6 C5 178.6(3) . .
C2 C1 C6 C5 -1.0(4) . .
O1 C1 C6 C11 -3.2(4) . .
C2 C1 C6 C11 177.2(3) . .
C4 C5 C6 C1 0.1(4) . .
C4 C5 C6 C11 -178.2(3) . .
C5 C4 C7 C10 -3.7(5) . .
C3 C4 C7 C10 178.2(3) . .
C5 C4 C7 C9 -124.8(4) . .
C3 C4 C7 C9 57.2(4) . .
C5 C4 C7 C8 115.9(4) . .
C3 C4 C7 C8 -62.2(4) . .
C1 C6 C11 C2 -89.0(3) . 4
C5 C6 C11 C2 89.2(3) . 4
